data_4316823
loop_
_publ_author_name
'Thomas Riis-Johannessen'
'Kurt Schenk'
'Kay Severin'

_publ_section_title
;
 Turn-Off-and-On: Chemosensing Ensembles for Sensing Chloride in Water by
 Fluorescence Spectroscopy
;
_journal_name_full 'Inorganic Chemistry'
_journal_page_first 9546
_journal_page_last 9553
_journal_paper_doi 10.1021/ic1012878
_journal_volume 49
_journal_year 2010
_chemical_formula_sum 'C30 H29 N4 O7 Rh S2'
_chemical_formula_weight 724.60
_chemical_name_systematic
;
 ?
;
_space_group_IT_number 14
_symmetry_cell_setting monoclinic
_symmetry_Int_Tables_number 14
_symmetry_space_group_name_Hall '-P 2yn'
_symmetry_space_group_name_H-M 'P 1 21/n 1'
_atom_sites_solution_hydrogens geom
_atom_sites_solution_primary direct
_atom_sites_solution_secondary difmap
_audit_author_name 'Thomas Riis-Johannessen'
_audit_contact_author_address
;
   Thomas Riis-Johannessen
   LCS, ISIC,
   EPFL
   CH-1015 Lauasanne
   Suisse
;
_audit_contact_author_email thomas.riis-johannessen@epfl.ch
_audit_contact_author_fax '+41 21 693 9305'
_audit_contact_author_phone '+41 21 693 9312'
_audit_creation_date 09-10-15
_audit_creation_method 'STOE X-RED'
_cell_angle_alpha 90.00
_cell_angle_beta 117.122(6)
_cell_angle_gamma 90.00
_cell_formula_units_Z 4
_cell_length_a 16.4381(15)
_cell_length_b 11.4858(7)
_cell_length_c 17.6243(14)
_cell_measurement_reflns_used 13435
_cell_measurement_temperature 298(2)
_cell_measurement_theta_max 32.02
_cell_measurement_theta_min 2.20
_cell_volume 2961.6(4)
_computing_cell_refinement 'STOE X-AREA'
_computing_data_collection 'STOE X-AREA'
_computing_data_reduction 'STOE X-RED'
_computing_structure_refinement 'SHELXL-97 (Sheldrick, 1997)'
_computing_structure_solution 'SHELXL-97 (Sheldrick, 1997)'
_diffrn_ambient_temperature 298(2)
_diffrn_detector 'image plate (34 cm diameter)'
_diffrn_detector_area_resol_mean 6.67
_diffrn_detector_type STOE
_diffrn_measured_fraction_theta_full 1.000
_diffrn_measured_fraction_theta_max 1.000
_diffrn_measurement_details ' 180 frames, detector distance = 80 mm'
_diffrn_measurement_device '2-circle goniometer'
_diffrn_measurement_device_type 'STOE IPDS 2'
_diffrn_measurement_method 'rotation method'
_diffrn_radiation_collimation '0.5 mm diameter, multiple pinhole'
_diffrn_radiation_monochromator 'plane graphite'
_diffrn_radiation_polarisn_norm 0
_diffrn_radiation_source 'sealed X-ray tube, 12 x 0.4 mm long-fine focus'
_diffrn_radiation_type MoK\a
_diffrn_radiation_wavelength 0.71073
_diffrn_reflns_av_R_equivalents 0.0737
_diffrn_reflns_av_sigmaI/netI 0.0775
_diffrn_reflns_limit_h_max 19
_diffrn_reflns_limit_h_min -19
_diffrn_reflns_limit_k_max 13
_diffrn_reflns_limit_k_min -13
_diffrn_reflns_limit_l_max 20
_diffrn_reflns_limit_l_min -20
_diffrn_reflns_number 17903
_diffrn_reflns_theta_full 24.71
_diffrn_reflns_theta_max 24.71
_diffrn_reflns_theta_min 2.20
_diffrn_source_current 43
_diffrn_source_power 2.37
_diffrn_source_voltage 55
_exptl_absorpt_coefficient_mu 0.773
_exptl_absorpt_correction_T_max 0.9698
_exptl_absorpt_correction_T_min 0.9065
_exptl_absorpt_correction_type numerical
_exptl_crystal_colour yellow
_exptl_crystal_density_diffrn 1.625
_exptl_crystal_density_method 'not measured'
_exptl_crystal_description prism
_exptl_crystal_F_000 1480
_exptl_crystal_size_max 0.100
_exptl_crystal_size_mid 0.050
_exptl_crystal_size_min 0.030
_refine_diff_density_max 0.371
_refine_diff_density_min -0.500
_refine_diff_density_rms 0.076
_refine_ls_extinction_method none
_refine_ls_goodness_of_fit_ref 1.018
_refine_ls_hydrogen_treatment mixed
_refine_ls_matrix_type full
_refine_ls_number_parameters 490
_refine_ls_number_reflns 5043
_refine_ls_number_restraints 233
_refine_ls_restrained_S_all 1.013
_refine_ls_R_factor_all 0.0853
_refine_ls_R_factor_gt 0.0470
_refine_ls_shift/su_max 0.001
_refine_ls_shift/su_mean 0.000
_refine_ls_structure_factor_coef Fsqd
_refine_ls_weighting_details 'calc w=1/[\s^2^(Fo^2^)+(0.0249P)^2^+0.0000P] where P=(Fo^2^+2Fc^2^)/3'
_refine_ls_weighting_scheme calc
_refine_ls_wR_factor_gt 0.0686
_refine_ls_wR_factor_ref 0.0760
_reflns_number_gt 3519
_reflns_number_total 5043
_reflns_threshold_expression >2sigma(I)
_cod_data_source_file ic1012878_si_001_1.cif
_cod_data_source_block shelxl
_cod_original_sg_symbol_H-M 'P 21/n'
_cod_database_code 4316823

loop_
_symmetry_equiv_pos_as_xyz
'x, y, z'
'-x+1/2, y+1/2, -z+1/2'
'-x, -y, -z'
'x-1/2, -y-1/2, z-1/2'

loop_
_atom_site_label
_atom_site_type_symbol
_atom_site_fract_x
_atom_site_fract_y
_atom_site_fract_z
_atom_site_U_iso_or_equiv
_atom_site_adp_type
_atom_site_occupancy
_atom_site_symmetry_multiplicity
_atom_site_calc_flag
_atom_site_refinement_flags
_atom_site_disorder_assembly
_atom_site_disorder_group
Rh1 Rh -0.07488(2) 1.13498(4) 0.72040(2) 0.02518(10) Uani 1 1 d D . .
N11 N -0.0418(2) 1.2146(4) 0.8402(2) 0.0323(9) Uani 1 1 d . . .
C12 C 0.0127(3) 1.1530(4) 0.9091(3) 0.0293(11) Uani 1 1 d . . .
C13 C 0.0286(3) 1.1819(5) 0.9904(3) 0.0392(13) Uani 1 1 d . . .
H13 H 0.0646 1.1350 1.0367 0.047 Uiso 1 1 calc R . .
C14 C -0.0109(4) 1.2833(6) 1.0014(3) 0.0500(15) Uani 1 1 d . . .
H14 H -0.0019 1.3054 1.0554 0.060 Uiso 1 1 calc R . .
C15 C -0.0631(4) 1.3504(6) 0.9319(3) 0.0561(17) Uani 1 1 d . . .
H15 H -0.0878 1.4202 0.9386 0.067 Uiso 1 1 calc R . .
C16 C -0.0790(4) 1.3133(5) 0.8514(3) 0.0458(14) Uani 1 1 d . . .
H16 H -0.1162 1.3578 0.8041 0.055 Uiso 1 1 calc R . .
N21 N 0.0299(2) 1.0314(3) 0.8075(2) 0.0269(9) Uani 1 1 d . . .
C22 C 0.0569(3) 1.0514(4) 0.8909(3) 0.0269(10) Uani 1 1 d . . .
N23 N 0.1232(2) 0.9929(3) 0.9540(2) 0.0280(9) Uani 1 1 d . . .
C24 C 0.1664(3) 0.9126(4) 0.9318(2) 0.0260(10) Uani 1 1 d . . .
C25 C 0.1313(3) 0.8802(4) 0.8444(2) 0.0261(10) Uani 1 1 d . . .
N26 N 0.0650(3) 0.9416(3) 0.7844(2) 0.0281(9) Uani 1 1 d . . .
C31 C 0.1602(3) 0.7770(4) 0.8123(3) 0.0277(10) Uani 1 1 d . . .
C32 C 0.1685(3) 0.7851(4) 0.7372(3) 0.0271(10) Uani 1 1 d . . .
H32 H 0.1605 0.8569 0.7103 0.032 Uiso 1 1 calc R . .
C33 C 0.1883(3) 0.6886(4) 0.7022(3) 0.0284(10) Uani 1 1 d . A .
C34 C 0.1997(3) 0.5816(5) 0.7417(3) 0.0384(13) Uani 1 1 d . . .
H34 H 0.2125 0.5161 0.7180 0.046 Uiso 1 1 calc R . .
C35 C 0.1922(3) 0.5715(5) 0.8171(3) 0.0398(12) Uani 1 1 d . . .
H35 H 0.2002 0.4995 0.8437 0.048 Uiso 1 1 calc R . .
S1 S 0.20145(10) 0.70280(14) 0.60758(8) 0.0442(3) Uani 1 1 d D . .
O1A O 0.2746(7) 0.6226(11) 0.6200(6) 0.057(3) Uani 0.45 1 d PDU A 1
O2A O 0.2158(9) 0.8213(8) 0.5977(7) 0.053(3) Uani 0.45 1 d PDU A 1
O3A O 0.1124(5) 0.6582(10) 0.5395(5) 0.040(2) Uani 0.45 1 d PDU A 1
O1B O 0.1685(10) 0.8222(10) 0.5772(8) 0.045(3) Uani 0.35 1 d PDU A 2
O2B O 0.2993(7) 0.6961(17) 0.6335(9) 0.074(4) Uani 0.35 1 d PDU A 2
O3B O 0.1487(10) 0.6177(12) 0.5470(9) 0.064(4) Uani 0.35 1 d PDU A 2
O1C O 0.2262(18) 0.5904(14) 0.5907(17) 0.071(6) Uani 0.20 1 d PDU A 3
O2C O 0.2787(14) 0.784(2) 0.6337(13) 0.060(5) Uani 0.20 1 d PDU A 3
O3C O 0.1163(11) 0.749(2) 0.5504(11) 0.056(4) Uani 0.20 1 d PDU A 3
C36 C 0.1728(3) 0.6688(4) 0.8522(3) 0.0358(12) Uani 1 1 d . . .
H36 H 0.1681 0.6621 0.9026 0.043 Uiso 1 1 calc R . .
C41 C 0.2536(3) 0.8679(5) 1.0007(2) 0.0264(9) Uani 1 1 d . . .
C42 C 0.2617(3) 0.8481(4) 1.0819(2) 0.0295(11) Uani 1 1 d . . .
H42 H 0.2108 0.8531 1.0918 0.035 Uiso 1 1 calc R . .
C43 C 0.3469(3) 0.8207(4) 1.1477(3) 0.0283(10) Uani 1 1 d . B .
C44 C 0.4231(3) 0.8143(5) 1.1349(3) 0.0364(12) Uani 1 1 d . . .
H44 H 0.4797 0.7966 1.1800 0.044 Uiso 1 1 calc R . .
C45 C 0.4151(3) 0.8345(5) 1.0535(3) 0.0424(14) Uani 1 1 d . . .
H45 H 0.4664 0.8309 1.0444 0.051 Uiso 1 1 calc R . .
C46 C 0.3300(3) 0.8600(5) 0.9865(3) 0.0352(10) Uani 1 1 d . . .
H46 H 0.3241 0.8719 0.9320 0.042 Uiso 1 1 calc R . .
S2 S 0.35778(9) 0.79714(15) 1.25164(8) 0.0443(4) Uani 1 1 d D . .
O4A O 0.4511(5) 0.7605(11) 1.3024(4) 0.076(4) Uani 0.624(10) 1 d PDU B 1
O5A O 0.2942(5) 0.6962(7) 1.2361(4) 0.073(3) Uani 0.624(10) 1 d PDU B 1
O6A O 0.3292(5) 0.8972(6) 1.2764(4) 0.050(2) Uani 0.624(10) 1 d PDU B 1
O4B O 0.4123(10) 0.9032(8) 1.3015(6) 0.068(5) Uani 0.376(10) 1 d PDU B 2
O5B O 0.4035(9) 0.6952(9) 1.2893(7) 0.050(4) Uani 0.376(10) 1 d PDU B 2
O6B O 0.2673(7) 0.8071(14) 1.2477(7) 0.078(6) Uani 0.376(10) 1 d PDU B 2
C51 C -0.0525(4) 1.2719(5) 0.6496(3) 0.0413(13) Uani 1 1 d . . .
C52 C -0.1485(3) 1.2629(5) 0.6232(3) 0.0364(12) Uani 1 1 d . . .
C53 C -0.1759(3) 1.1511(5) 0.5877(3) 0.0361(12) Uani 1 1 d . . .
C54 C -0.0978(4) 1.0874(5) 0.5941(3) 0.0374(12) Uani 1 1 d . . .
C55 C -0.0222(3) 1.1657(5) 0.6309(3) 0.0380(13) Uani 1 1 d . . .
C56 C 0.0053(5) 1.3781(7) 0.6866(4) 0.078(2) Uani 1 1 d . . .
H56A H 0.0080 1.4226 0.6417 0.116 Uiso 1 1 calc R . .
H56B H 0.0659 1.3549 0.7268 0.116 Uiso 1 1 calc R . .
H56C H -0.0211 1.4247 0.7149 0.116 Uiso 1 1 calc R . .
C57 C -0.2106(4) 1.3576(7) 0.6227(4) 0.0632(17) Uani 1 1 d . . .
H57A H -0.1755 1.4171 0.6624 0.095 Uiso 1 1 calc R . .
H57B H -0.2547 1.3264 0.6388 0.095 Uiso 1 1 calc R . .
H57C H -0.2416 1.3904 0.5665 0.095 Uiso 1 1 calc R . .
C58 C -0.2711(4) 1.1044(7) 0.5510(3) 0.063(2) Uani 1 1 d . . .
H58A H -0.3019 1.1369 0.5811 0.095 Uiso 1 1 calc R . .
H58B H -0.2691 1.0212 0.5566 0.095 Uiso 1 1 calc R . .
H58C H -0.3035 1.1251 0.4918 0.095 Uiso 1 1 calc R . .
C59 C -0.0977(5) 0.9680(6) 0.5615(4) 0.0677(19) Uani 1 1 d . . .
H59A H -0.1161 0.9715 0.5014 0.102 Uiso 1 1 calc R . .
H59B H -0.1397 0.9198 0.5714 0.102 Uiso 1 1 calc R . .
H59C H -0.0374 0.9357 0.5905 0.102 Uiso 1 1 calc R . .
C60 C 0.0736(4) 1.1399(8) 0.6454(4) 0.0656(17) Uani 1 1 d . . .
H60A H 0.1165 1.1777 0.6967 0.098 Uiso 1 1 calc R . .
H60B H 0.0816 1.1682 0.5980 0.098 Uiso 1 1 calc R . .
H60C H 0.0838 1.0573 0.6508 0.098 Uiso 1 1 calc R . .
O7 O -0.1570(3) 1.0295(4) 0.7621(3) 0.0531(11) Uani 1 1 d D . .
H61 H -0.206(2) 1.061(2) 0.760(4) 0.080 Uiso 1 1 d D . .
H62 H -0.176(3) 0.963(2) 0.736(3) 0.080 Uiso 1 1 d D . .

loop_
_atom_site_aniso_label
_atom_site_aniso_U_11
_atom_site_aniso_U_22
_atom_site_aniso_U_33
_atom_site_aniso_U_23
_atom_site_aniso_U_13
_atom_site_aniso_U_12
Rh1 0.02685(16) 0.02409(19) 0.01966(15) 0.0024(2) 0.00632(12) 0.0053(2)
N11 0.032(2) 0.032(3) 0.0245(19) -0.0029(17) 0.0054(16) 0.0120(18)
C12 0.030(2) 0.026(3) 0.031(2) -0.003(2) 0.0135(18) 0.001(2)
C13 0.029(2) 0.056(4) 0.026(2) -0.007(2) 0.007(2) 0.010(2)
C14 0.050(3) 0.064(4) 0.032(3) -0.021(3) 0.015(2) 0.005(3)
C15 0.055(3) 0.053(4) 0.044(3) -0.010(3) 0.009(2) 0.029(3)
C16 0.049(3) 0.043(4) 0.035(3) 0.001(2) 0.011(2) 0.020(3)
N21 0.0262(19) 0.029(2) 0.0239(18) 0.0037(16) 0.0096(15) 0.0086(16)
C22 0.022(2) 0.030(3) 0.024(2) 0.0021(19) 0.0059(18) 0.0003(19)
N23 0.0262(19) 0.032(2) 0.0195(17) 0.0023(16) 0.0049(15) 0.0068(16)
C24 0.027(2) 0.029(3) 0.0196(19) 0.0013(18) 0.0090(17) 0.0002(19)
C25 0.025(2) 0.026(3) 0.0249(19) 0.004(2) 0.0093(16) 0.004(2)
N26 0.032(2) 0.027(2) 0.0241(17) 0.0012(18) 0.0109(15) 0.0056(18)
C31 0.023(2) 0.025(3) 0.025(2) -0.0030(19) 0.0025(18) 0.0012(19)
C32 0.030(2) 0.024(3) 0.022(2) 0.0035(19) 0.0072(18) 0.0048(19)
C33 0.027(2) 0.027(3) 0.025(2) -0.002(2) 0.0073(19) 0.0020(19)
C34 0.038(3) 0.025(3) 0.047(3) -0.005(3) 0.015(2) 0.005(2)
C35 0.044(3) 0.026(3) 0.040(3) 0.006(2) 0.012(2) 0.004(2)
S1 0.0537(8) 0.0473(10) 0.0374(7) -0.0048(6) 0.0259(6) 0.0070(7)
O1A 0.061(5) 0.072(6) 0.052(5) -0.016(5) 0.037(4) 0.025(5)
O2A 0.075(6) 0.050(5) 0.049(5) -0.006(4) 0.040(5) -0.014(5)
O3A 0.038(4) 0.053(6) 0.028(4) -0.019(4) 0.013(3) -0.007(4)
O1B 0.063(7) 0.047(6) 0.034(5) 0.008(4) 0.028(5) 0.004(5)
O2B 0.080(6) 0.092(8) 0.067(6) 0.003(6) 0.048(5) 0.005(6)
O3B 0.084(7) 0.053(7) 0.050(6) -0.015(5) 0.027(6) 0.004(6)
O1C 0.082(8) 0.068(8) 0.068(8) -0.018(7) 0.041(6) 0.002(7)
O2C 0.071(8) 0.057(8) 0.053(7) -0.004(7) 0.030(6) -0.012(7)
O3C 0.062(7) 0.062(7) 0.046(6) 0.000(6) 0.026(5) 0.008(6)
C36 0.044(3) 0.033(3) 0.028(2) 0.005(2) 0.014(2) 0.004(2)
C41 0.026(2) 0.020(2) 0.0263(19) -0.001(2) 0.0062(16) 0.009(2)
C42 0.029(2) 0.027(3) 0.025(2) 0.001(2) 0.0056(17) 0.004(2)
C43 0.032(2) 0.023(3) 0.021(2) -0.0003(18) 0.0055(19) 0.0040(19)
C44 0.024(2) 0.040(3) 0.032(2) 0.000(2) 0.001(2) 0.004(2)
C45 0.028(2) 0.056(4) 0.039(3) 0.002(2) 0.013(2) 0.007(2)
C46 0.038(2) 0.034(3) 0.031(2) 0.006(3) 0.0140(19) 0.008(3)
S2 0.0416(8) 0.0595(11) 0.0258(6) 0.0131(6) 0.0101(6) 0.0155(7)
O4A 0.052(5) 0.138(11) 0.029(4) 0.023(5) 0.012(3) 0.054(5)
O5A 0.090(6) 0.068(6) 0.065(4) 0.031(4) 0.038(4) 0.005(4)
O6A 0.057(5) 0.058(5) 0.050(4) -0.005(3) 0.037(4) 0.007(4)
O4B 0.128(14) 0.036(8) 0.028(5) -0.017(5) 0.025(7) -0.026(7)
O5B 0.076(10) 0.031(7) 0.037(6) 0.013(5) 0.021(6) 0.021(6)
O6B 0.059(8) 0.131(16) 0.049(6) 0.042(8) 0.029(6) 0.045(8)
C51 0.057(3) 0.036(3) 0.026(2) 0.009(2) 0.015(2) -0.007(3)
C52 0.043(3) 0.036(3) 0.026(2) 0.014(2) 0.012(2) 0.012(2)
C53 0.037(3) 0.039(4) 0.021(2) 0.005(2) 0.0044(18) 0.001(2)
C54 0.050(3) 0.040(3) 0.022(2) 0.001(2) 0.016(2) 0.004(2)
C55 0.038(3) 0.047(4) 0.029(2) 0.014(2) 0.016(2) 0.008(2)
C56 0.092(5) 0.046(5) 0.081(4) 0.002(4) 0.028(4) -0.027(4)
C57 0.080(4) 0.052(4) 0.054(3) 0.021(3) 0.027(3) 0.037(4)
C58 0.045(3) 0.093(6) 0.038(3) 0.001(3) 0.007(2) -0.017(3)
C59 0.105(5) 0.043(4) 0.048(3) -0.003(3) 0.028(3) 0.017(4)
C60 0.054(3) 0.092(5) 0.059(3) 0.018(4) 0.033(3) 0.013(4)
O7 0.048(2) 0.047(3) 0.071(3) 0.012(2) 0.034(2) 0.004(2)

loop_
_atom_type_symbol
_atom_type_description
_atom_type_scat_dispersion_real
_atom_type_scat_dispersion_imag
_atom_type_scat_source
C C 0.0033 0.0016 'International Tables Vol C Tables 4.2.6.8 and 6.1.1.4'
H H 0.0000 0.0000 'International Tables Vol C Tables 4.2.6.8 and 6.1.1.4'
N N 0.0061 0.0033 'International Tables Vol C Tables 4.2.6.8 and 6.1.1.4'
O O 0.0106 0.0060 'International Tables Vol C Tables 4.2.6.8 and 6.1.1.4'
S S 0.1246 0.1234 'International Tables Vol C Tables 4.2.6.8 and 6.1.1.4'
Rh Rh -1.1178 0.9187 'International Tables Vol C Tables 4.2.6.8 and 6.1.1.4'

loop_
_exptl_crystal_face_index_h
_exptl_crystal_face_index_k
_exptl_crystal_face_index_l
_exptl_crystal_face_perp_dist
-1 0 1 0.0260
1 0 -1 0.0200
1 -1 0 0.0540
-1 1 0 0.0490
1 1 0 0.0510
-1 -1 0 0.0420
1 2 -8 0.0500
-5 -1 8 0.0410

loop_
_geom_angle_atom_site_label_1
_geom_angle_atom_site_label_2
_geom_angle_atom_site_label_3
_geom_angle
_geom_angle_site_symmetry_1
_geom_angle_site_symmetry_3
_geom_angle_publ_flag
N21 Rh1 N11 76.30(14) . . ?
N21 Rh1 C51 123.04(18) . . ?
N11 Rh1 C51 103.19(19) . . ?
N21 Rh1 C55 99.20(16) . . ?
N11 Rh1 C55 130.65(18) . . ?
C51 Rh1 C55 38.5(2) . . ?
N21 Rh1 C54 108.27(17) . . ?
N11 Rh1 C54 168.23(19) . . ?
C51 Rh1 C54 65.1(2) . . ?
C55 Rh1 C54 38.81(19) . . ?
N21 Rh1 C52 161.80(17) . . ?
N11 Rh1 C52 106.94(17) . . ?
C51 Rh1 C52 38.9(2) . . ?
C55 Rh1 C52 64.77(19) . . ?
C54 Rh1 C52 65.3(2) . . ?
N21 Rh1 C53 144.32(18) . . ?
N11 Rh1 C53 138.97(18) . . ?
C51 Rh1 C53 63.91(19) . . ?
C55 Rh1 C53 63.99(18) . . ?
C54 Rh1 C53 38.79(19) . . ?
C52 Rh1 C53 38.0(2) . . ?
N21 Rh1 O7 82.25(15) . . ?
N11 Rh1 O7 79.73(17) . . ?
C51 Rh1 O7 154.65(18) . . ?
C55 Rh1 O7 149.28(18) . . ?
C54 Rh1 O7 111.38(19) . . ?
C52 Rh1 O7 115.90(18) . . ?
C53 Rh1 O7 97.09(18) . . ?
C12 N11 C16 118.4(4) . . ?
C12 N11 Rh1 115.8(3) . . ?
C16 N11 Rh1 125.4(3) . . ?
N11 C12 C13 123.3(4) . . ?
N11 C12 C22 114.3(4) . . ?
C13 C12 C22 122.4(4) . . ?
C12 C13 C14 117.9(5) . . ?
C15 C14 C13 119.4(5) . . ?
C14 C15 C16 119.4(5) . . ?
N11 C16 C15 121.5(5) . . ?
N26 N21 C22 119.5(4) . . ?
N26 N21 Rh1 123.0(3) . . ?
C22 N21 Rh1 117.2(3) . . ?
N23 C22 N21 124.2(4) . . ?
N23 C22 C12 120.8(4) . . ?
N21 C22 C12 114.7(4) . . ?
C24 N23 C22 116.7(4) . . ?
N23 C24 C25 119.5(4) . . ?
N23 C24 C41 116.5(3) . . ?
C25 C24 C41 123.9(4) . . ?
N26 C25 C24 120.3(4) . . ?
N26 C25 C31 114.3(3) . . ?
C24 C25 C31 125.3(4) . . ?
C25 N26 N21 118.8(4) . . ?
C32 C31 C36 118.8(4) . . ?
C32 C31 C25 119.7(4) . . ?
C36 C31 C25 121.3(4) . . ?
C33 C32 C31 121.1(4) . . ?
C32 C33 C34 119.7(4) . . ?
C32 C33 S1 120.0(4) . . ?
C34 C33 S1 120.4(4) . . ?
C33 C34 C35 120.2(5) . . ?
C36 C35 C34 119.9(5) . . ?
O3C S1 O2A 73.2(10) . . ?
O3C S1 O3B 69.8(10) . . ?
O2A S1 O3B 130.9(8) . . ?
O3C S1 O1C 118.8(12) . . ?
O2A S1 O1C 140.4(11) . . ?
O3B S1 O1C 49.6(10) . . ?
O3C S1 O1A 146.7(9) . . ?
O2A S1 O1A 117.4(7) . . ?
O3B S1 O1A 81.7(7) . . ?
O1C S1 O1A 32.8(9) . . ?
O3C S1 O2B 147.0(11) . . ?
O2A S1 O2B 82.3(8) . . ?
O3B S1 O2B 114.2(8) . . ?
O1C S1 O2B 68.8(10) . . ?
O1A S1 O2B 36.9(7) . . ?
O3C S1 O2C 114.6(12) . . ?
O2A S1 O2C 41.7(9) . . ?
O3B S1 O2C 145.1(10) . . ?
O1C S1 O2C 110.7(11) . . ?
O1A S1 O2C 79.6(10) . . ?
O2B S1 O2C 42.8(9) . . ?
O3C S1 O1B 46.2(10) . . ?
O2A S1 O1B 27.5(5) . . ?
O3B S1 O1B 111.7(8) . . ?
O1C S1 O1B 148.7(12) . . ?
O1A S1 O1B 141.6(7) . . ?
O2B S1 O1B 109.3(8) . . ?
O2C S1 O1B 69.2(10) . . ?
O3C S1 O3A 42.7(10) . . ?
O2A S1 O3A 112.9(6) . . ?
O3B S1 O3A 28.4(6) . . ?
O1C S1 O3A 78.0(10) . . ?
O1A S1 O3A 110.1(6) . . ?
O2B S1 O3A 140.2(7) . . ?
O2C S1 O3A 149.0(10) . . ?
O1B S1 O3A 88.0(7) . . ?
O3C S1 C33 101.6(8) . . ?
O2A S1 C33 107.6(5) . . ?
O3B S1 C33 110.3(7) . . ?
O1C S1 C33 106.3(11) . . ?
O1A S1 C33 104.3(4) . . ?
O2B S1 C33 106.8(6) . . ?
O2C S1 C33 102.7(8) . . ?
O1B S1 C33 104.0(5) . . ?
O3A S1 C33 103.1(4) . . ?
C35 C36 C31 120.4(4) . . ?
C46 C41 C42 120.2(4) . . ?
C46 C41 C24 119.3(4) . . ?
C42 C41 C24 120.1(4) . . ?
C43 C42 C41 118.8(4) . . ?
C44 C43 C42 121.7(4) . . ?
C44 C43 S2 119.4(3) . . ?
C42 C43 S2 119.0(3) . . ?
C43 C44 C45 119.6(4) . . ?
C46 C45 C44 119.6(4) . . ?
C45 C46 C41 120.1(4) . . ?
O6A S2 O5B 137.5(5) . . ?
O6A S2 O4A 117.6(5) . . ?
O5B S2 O4A 42.7(5) . . ?
O6A S2 O6B 57.7(6) . . ?
O5B S2 O6B 114.0(8) . . ?
O4A S2 O6B 145.5(5) . . ?
O6A S2 O5A 113.0(4) . . ?
O5B S2 O5A 67.3(6) . . ?
O4A S2 O5A 110.1(6) . . ?
O6B S2 O5A 56.1(6) . . ?
O6A S2 O4B 49.6(5) . . ?
O5B S2 O4B 110.5(7) . . ?
O4A S2 O4B 72.3(7) . . ?
O6B S2 O4B 106.4(8) . . ?
O5A S2 O4B 153.7(5) . . ?
O6A S2 C43 108.0(3) . . ?
O5B S2 C43 113.6(5) . . ?
O4A S2 C43 105.2(3) . . ?
O6B S2 C43 108.4(4) . . ?
O5A S2 C43 101.3(3) . . ?
O4B S2 C43 103.2(4) . . ?
C55 C51 C52 108.4(5) . . ?
C55 C51 C56 125.6(5) . . ?
C52 C51 C56 125.9(6) . . ?
C55 C51 Rh1 71.0(3) . . ?
C52 C51 Rh1 71.3(3) . . ?
C56 C51 Rh1 126.0(4) . . ?
C53 C52 C51 107.0(5) . . ?
C53 C52 C57 125.7(5) . . ?
C51 C52 C57 126.9(6) . . ?
C53 C52 Rh1 71.5(3) . . ?
C51 C52 Rh1 69.8(3) . . ?
C57 C52 Rh1 129.5(4) . . ?
C52 C53 C54 109.6(4) . . ?
C52 C53 C58 125.4(5) . . ?
C54 C53 C58 125.0(5) . . ?
C52 C53 Rh1 70.5(2) . . ?
C54 C53 Rh1 69.8(2) . . ?
C58 C53 Rh1 124.8(3) . . ?
C55 C54 C53 106.1(5) . . ?
C55 C54 C59 127.0(5) . . ?
C53 C54 C59 126.7(5) . . ?
C55 C54 Rh1 70.5(3) . . ?
C53 C54 Rh1 71.4(3) . . ?
C59 C54 Rh1 127.2(4) . . ?
C51 C55 C54 108.8(4) . . ?
C51 C55 C60 125.7(6) . . ?
C54 C55 C60 125.5(5) . . ?
C51 C55 Rh1 70.5(3) . . ?
C54 C55 Rh1 70.7(3) . . ?
C60 C55 Rh1 125.7(3) . . ?

loop_
_geom_bond_atom_site_label_1
_geom_bond_atom_site_label_2
_geom_bond_distance
_geom_bond_site_symmetry_2
_geom_bond_publ_flag
Rh1 N21 2.080(3) . ?
Rh1 N11 2.132(4) . ?
Rh1 C51 2.141(5) . ?
Rh1 C55 2.148(5) . ?
Rh1 C54 2.151(4) . ?
Rh1 C52 2.160(5) . ?
Rh1 C53 2.173(4) . ?
Rh1 O7 2.176(4) . ?
N11 C12 1.336(6) . ?
N11 C16 1.345(6) . ?
C12 C13 1.376(6) . ?
C12 C22 1.485(6) . ?
C13 C14 1.389(8) . ?
C14 C15 1.367(8) . ?
C15 C16 1.388(7) . ?
N21 N26 1.333(5) . ?
N21 C22 1.349(5) . ?
C22 N23 1.330(5) . ?
N23 C24 1.327(6) . ?
C24 C25 1.426(6) . ?
C24 C41 1.485(5) . ?
C25 N26 1.324(5) . ?
C25 C31 1.482(6) . ?
C31 C32 1.394(6) . ?
C31 C36 1.396(7) . ?
C32 C33 1.378(6) . ?
C33 C34 1.383(7) . ?
C33 S1 1.784(5) . ?
C34 C35 1.394(7) . ?
C35 C36 1.383(7) . ?
S1 O3C 1.405(13) . ?
S1 O2A 1.406(9) . ?
S1 O3B 1.415(11) . ?
S1 O1C 1.426(14) . ?
S1 O1A 1.449(8) . ?
S1 O2B 1.459(11) . ?
S1 O2C 1.472(13) . ?
S1 O1B 1.481(10) . ?
S1 O3A 1.498(7) . ?
C41 C46 1.391(6) . ?
C41 C42 1.394(6) . ?
C42 C43 1.387(6) . ?
C43 C44 1.372(7) . ?
C43 S2 1.779(4) . ?
C44 C45 1.398(7) . ?
C45 C46 1.390(6) . ?
S2 O6A 1.385(6) . ?
S2 O5B 1.386(9) . ?
S2 O4A 1.442(6) . ?
S2 O6B 1.462(9) . ?
S2 O5A 1.500(7) . ?
S2 O4B 1.531(9) . ?
C51 C55 1.413(7) . ?
C51 C52 1.432(7) . ?
C51 C56 1.500(8) . ?
C52 C53 1.409(8) . ?
C52 C57 1.489(8) . ?
C53 C54 1.436(7) . ?
C53 C58 1.494(7) . ?
C54 C55 1.428(7) . ?
C54 C59 1.487(8) . ?
C55 C60 1.505(7) . ?

loop_
_geom_torsion_atom_site_label_1
_geom_torsion_atom_site_label_2
_geom_torsion_atom_site_label_3
_geom_torsion_atom_site_label_4
_geom_torsion
_geom_torsion_site_symmetry_1
_geom_torsion_site_symmetry_2
_geom_torsion_site_symmetry_3
_geom_torsion_site_symmetry_4
_geom_torsion_publ_flag
N21 Rh1 N11 C12 -11.6(3) . . . . ?
C51 Rh1 N11 C12 -132.9(4) . . . . ?
C55 Rh1 N11 C12 -102.1(4) . . . . ?
C54 Rh1 N11 C12 -126.0(8) . . . . ?
C52 Rh1 N11 C12 -173.1(3) . . . . ?
C53 Rh1 N11 C12 161.8(3) . . . . ?
O7 Rh1 N11 C12 72.8(4) . . . . ?
N21 Rh1 N11 C16 176.2(5) . . . . ?
C51 Rh1 N11 C16 54.9(5) . . . . ?
C55 Rh1 N11 C16 85.8(5) . . . . ?
C54 Rh1 N11 C16 61.9(10) . . . . ?
C52 Rh1 N11 C16 14.8(5) . . . . ?
C53 Rh1 N11 C16 -10.3(6) . . . . ?
O7 Rh1 N11 C16 -99.3(5) . . . . ?
C16 N11 C12 C13 3.8(7) . . . . ?
Rh1 N11 C12 C13 -168.9(4) . . . . ?
C16 N11 C12 C22 -174.8(4) . . . . ?
Rh1 N11 C12 C22 12.5(5) . . . . ?
N11 C12 C13 C14 -3.1(8) . . . . ?
C22 C12 C13 C14 175.4(5) . . . . ?
C12 C13 C14 C15 -0.3(9) . . . . ?
C13 C14 C15 C16 2.8(9) . . . . ?
C12 N11 C16 C15 -1.1(8) . . . . ?
Rh1 N11 C16 C15 170.8(5) . . . . ?
C14 C15 C16 N11 -2.1(9) . . . . ?
N11 Rh1 N21 N26 -177.1(4) . . . . ?
C51 Rh1 N21 N26 -80.1(4) . . . . ?
C55 Rh1 N21 N26 -47.4(4) . . . . ?
C54 Rh1 N21 N26 -8.4(4) . . . . ?
C52 Rh1 N21 N26 -74.5(7) . . . . ?
C53 Rh1 N21 N26 10.2(5) . . . . ?
O7 Rh1 N21 N26 101.6(4) . . . . ?
N11 Rh1 N21 C22 8.8(3) . . . . ?
C51 Rh1 N21 C22 105.8(4) . . . . ?
C55 Rh1 N21 C22 138.6(3) . . . . ?
C54 Rh1 N21 C22 177.5(3) . . . . ?
C52 Rh1 N21 C22 111.5(6) . . . . ?
C53 Rh1 N21 C22 -163.8(3) . . . . ?
O7 Rh1 N21 C22 -72.4(3) . . . . ?
N26 N21 C22 N23 6.1(7) . . . . ?
Rh1 N21 C22 N23 -179.6(3) . . . . ?
N26 N21 C22 C12 -179.4(4) . . . . ?
Rh1 N21 C22 C12 -5.2(5) . . . . ?
N11 C12 C22 N23 169.6(4) . . . . ?
C13 C12 C22 N23 -9.0(7) . . . . ?
N11 C12 C22 N21 -5.0(6) . . . . ?
C13 C12 C22 N21 176.4(5) . . . . ?
N21 C22 N23 C24 2.0(7) . . . . ?
C12 C22 N23 C24 -172.1(4) . . . . ?
C22 N23 C24 C25 -9.9(6) . . . . ?
C22 N23 C24 C41 165.8(4) . . . . ?
N23 C24 C25 N26 10.4(7) . . . . ?
C41 C24 C25 N26 -165.0(4) . . . . ?
N23 C24 C25 C31 -166.9(4) . . . . ?
C41 C24 C25 C31 17.7(7) . . . . ?
C24 C25 N26 N21 -2.2(6) . . . . ?
C31 C25 N26 N21 175.4(4) . . . . ?
C22 N21 N26 C25 -5.7(6) . . . . ?
Rh1 N21 N26 C25 -179.6(3) . . . . ?
N26 C25 C31 C32 41.0(6) . . . . ?
C24 C25 C31 C32 -141.6(4) . . . . ?
N26 C25 C31 C36 -134.1(4) . . . . ?
C24 C25 C31 C36 43.4(7) . . . . ?
C36 C31 C32 C33 0.2(6) . . . . ?
C25 C31 C32 C33 -174.9(4) . . . . ?
C31 C32 C33 C34 0.4(7) . . . . ?
C31 C32 C33 S1 -178.3(3) . . . . ?
C32 C33 C34 C35 -0.7(7) . . . . ?
S1 C33 C34 C35 178.0(4) . . . . ?
C33 C34 C35 C36 0.3(8) . . . . ?
C32 C33 S1 O3C -58.3(12) . . . . ?
C34 C33 S1 O3C 123.0(12) . . . . ?
C32 C33 S1 O2A 17.6(7) . . . . ?
C34 C33 S1 O2A -161.1(7) . . . . ?
C32 C33 S1 O3B -130.8(8) . . . . ?
C34 C33 S1 O3B 50.5(8) . . . . ?
C32 C33 S1 O1C 176.9(12) . . . . ?
C34 C33 S1 O1C -1.8(12) . . . . ?
C32 C33 S1 O1A 142.9(7) . . . . ?
C34 C33 S1 O1A -35.8(7) . . . . ?
C32 C33 S1 O2B 104.6(9) . . . . ?
C34 C33 S1 O2B -74.1(9) . . . . ?
C32 C33 S1 O2C 60.5(11) . . . . ?
C34 C33 S1 O2C -118.1(11) . . . . ?
C32 C33 S1 O1B -10.9(7) . . . . ?
C34 C33 S1 O1B 170.4(7) . . . . ?
C32 C33 S1 O3A -102.0(6) . . . . ?
C34 C33 S1 O3A 79.3(6) . . . . ?
C34 C35 C36 C31 0.3(7) . . . . ?
C32 C31 C36 C35 -0.6(7) . . . . ?
C25 C31 C36 C35 174.5(4) . . . . ?
N23 C24 C41 C46 -132.6(5) . . . . ?
C25 C24 C41 C46 43.0(7) . . . . ?
N23 C24 C41 C42 39.4(7) . . . . ?
C25 C24 C41 C42 -145.1(5) . . . . ?
C46 C41 C42 C43 0.1(8) . . . . ?
C24 C41 C42 C43 -171.8(4) . . . . ?
C41 C42 C43 C44 0.8(8) . . . . ?
C41 C42 C43 S2 179.2(4) . . . . ?
C42 C43 C44 C45 -0.6(8) . . . . ?
S2 C43 C44 C45 -179.0(4) . . . . ?
C43 C44 C45 C46 -0.5(8) . . . . ?
C44 C45 C46 C41 1.4(9) . . . . ?
C42 C41 C46 C45 -1.2(8) . . . . ?
C24 C41 C46 C45 170.8(5) . . . . ?
C44 C43 S2 O6A 119.7(5) . . . . ?
C42 C43 S2 O6A -58.7(5) . . . . ?
C44 C43 S2 O5B -51.3(8) . . . . ?
C42 C43 S2 O5B 130.2(8) . . . . ?
C44 C43 S2 O4A -6.7(7) . . . . ?
C42 C43 S2 O4A 174.9(6) . . . . ?
C44 C43 S2 O6B -179.2(8) . . . . ?
C42 C43 S2 O6B 2.4(8) . . . . ?
C44 C43 S2 O5A -121.3(5) . . . . ?
C42 C43 S2 O5A 60.2(5) . . . . ?
C44 C43 S2 O4B 68.3(7) . . . . ?
C42 C43 S2 O4B -110.2(7) . . . . ?
N21 Rh1 C51 C55 59.2(3) . . . . ?
N11 Rh1 C51 C55 141.3(3) . . . . ?
C54 Rh1 C51 C55 -37.1(3) . . . . ?
C52 Rh1 C51 C55 -118.0(4) . . . . ?
C53 Rh1 C51 C55 -80.3(3) . . . . ?
O7 Rh1 C51 C55 -124.8(4) . . . . ?
N21 Rh1 C51 C52 177.2(3) . . . . ?
N11 Rh1 C51 C52 -100.7(3) . . . . ?
C55 Rh1 C51 C52 118.0(4) . . . . ?
C54 Rh1 C51 C52 80.8(3) . . . . ?
C53 Rh1 C51 C52 37.7(3) . . . . ?
O7 Rh1 C51 C52 -6.9(6) . . . . ?
N21 Rh1 C51 C56 -61.6(6) . . . . ?
N11 Rh1 C51 C56 20.5(6) . . . . ?
C55 Rh1 C51 C56 -120.8(7) . . . . ?
C54 Rh1 C51 C56 -157.9(6) . . . . ?
C52 Rh1 C51 C56 121.3(7) . . . . ?
C53 Rh1 C51 C56 158.9(6) . . . . ?
O7 Rh1 C51 C56 114.4(6) . . . . ?
C55 C51 C52 C53 -0.6(5) . . . . ?
C56 C51 C52 C53 176.4(5) . . . . ?
Rh1 C51 C52 C53 -62.3(3) . . . . ?
C55 C51 C52 C57 -173.4(5) . . . . ?
C56 C51 C52 C57 3.5(8) . . . . ?
Rh1 C51 C52 C57 124.9(5) . . . . ?
C55 C51 C52 Rh1 61.7(3) . . . . ?
C56 C51 C52 Rh1 -121.4(5) . . . . ?
N21 Rh1 C52 C53 109.2(6) . . . . ?
N11 Rh1 C52 C53 -153.1(3) . . . . ?
C51 Rh1 C52 C53 116.8(4) . . . . ?
C55 Rh1 C52 C53 79.4(3) . . . . ?
C54 Rh1 C52 C53 36.4(3) . . . . ?
O7 Rh1 C52 C53 -66.5(3) . . . . ?
N21 Rh1 C52 C51 -7.6(7) . . . . ?
N11 Rh1 C52 C51 90.1(3) . . . . ?
C55 Rh1 C52 C51 -37.4(3) . . . . ?
C54 Rh1 C52 C51 -80.4(3) . . . . ?
C53 Rh1 C52 C51 -116.8(4) . . . . ?
O7 Rh1 C52 C51 176.7(3) . . . . ?
N21 Rh1 C52 C57 -129.3(6) . . . . ?
N11 Rh1 C52 C57 -31.6(6) . . . . ?
C51 Rh1 C52 C57 -121.7(7) . . . . ?
C55 Rh1 C52 C57 -159.1(6) . . . . ?
C54 Rh1 C52 C57 157.9(6) . . . . ?
C53 Rh1 C52 C57 121.5(7) . . . . ?
O7 Rh1 C52 C57 55.0(6) . . . . ?
C51 C52 C53 C54 2.2(5) . . . . ?
C57 C52 C53 C54 175.1(4) . . . . ?
Rh1 C52 C53 C54 -59.0(3) . . . . ?
C51 C52 C53 C58 -179.4(4) . . . . ?
C57 C52 C53 C58 -6.5(8) . . . . ?
Rh1 C52 C53 C58 119.4(5) . . . . ?
C51 C52 C53 Rh1 61.2(3) . . . . ?
C57 C52 C53 Rh1 -125.9(5) . . . . ?
N21 Rh1 C53 C52 -149.6(3) . . . . ?
N11 Rh1 C53 C52 41.3(4) . . . . ?
C51 Rh1 C53 C52 -38.6(3) . . . . ?
C55 Rh1 C53 C52 -81.6(3) . . . . ?
C54 Rh1 C53 C52 -120.7(4) . . . . ?
O7 Rh1 C53 C52 123.8(3) . . . . ?
N21 Rh1 C53 C54 -29.0(5) . . . . ?
N11 Rh1 C53 C54 161.9(3) . . . . ?
C51 Rh1 C53 C54 82.1(3) . . . . ?
C55 Rh1 C53 C54 39.0(3) . . . . ?
C52 Rh1 C53 C54 120.7(4) . . . . ?
O7 Rh1 C53 C54 -115.6(3) . . . . ?
N21 Rh1 C53 C58 90.3(6) . . . . ?
N11 Rh1 C53 C58 -78.8(6) . . . . ?
C51 Rh1 C53 C58 -158.7(6) . . . . ?
C55 Rh1 C53 C58 158.3(6) . . . . ?
C54 Rh1 C53 C58 119.2(7) . . . . ?
C52 Rh1 C53 C58 -120.1(6) . . . . ?
O7 Rh1 C53 C58 3.7(5) . . . . ?
C52 C53 C54 C55 -2.9(5) . . . . ?
C58 C53 C54 C55 178.7(4) . . . . ?
Rh1 C53 C54 C55 -62.3(3) . . . . ?
C52 C53 C54 C59 -177.6(5) . . . . ?
C58 C53 C54 C59 4.0(8) . . . . ?
Rh1 C53 C54 C59 123.0(5) . . . . ?
C52 C53 C54 Rh1 59.4(3) . . . . ?
C58 C53 C54 Rh1 -119.0(5) . . . . ?
N21 Rh1 C54 C55 -81.9(3) . . . . ?
N11 Rh1 C54 C55 29.4(10) . . . . ?
C51 Rh1 C54 C55 36.8(3) . . . . ?
C52 Rh1 C54 C55 79.8(3) . . . . ?
C53 Rh1 C54 C55 115.5(4) . . . . ?
O7 Rh1 C54 C55 -170.5(3) . . . . ?
N21 Rh1 C54 C53 162.7(3) . . . . ?
N11 Rh1 C54 C53 -86.1(9) . . . . ?
C51 Rh1 C54 C53 -78.6(3) . . . . ?
C55 Rh1 C54 C53 -115.5(4) . . . . ?
C52 Rh1 C54 C53 -35.6(3) . . . . ?
O7 Rh1 C54 C53 74.0(3) . . . . ?
N21 Rh1 C54 C59 40.3(6) . . . . ?
N11 Rh1 C54 C59 151.5(8) . . . . ?
C51 Rh1 C54 C59 158.9(6) . . . . ?
C55 Rh1 C54 C59 122.1(6) . . . . ?
C52 Rh1 C54 C59 -158.1(6) . . . . ?
C53 Rh1 C54 C59 -122.4(7) . . . . ?
O7 Rh1 C54 C59 -48.4(6) . . . . ?
C52 C51 C55 C54 -1.2(5) . . . . ?
C56 C51 C55 C54 -178.2(5) . . . . ?
Rh1 C51 C55 C54 60.6(3) . . . . ?
C52 C51 C55 C60 177.6(4) . . . . ?
C56 C51 C55 C60 0.6(8) . . . . ?
Rh1 C51 C55 C60 -120.6(5) . . . . ?
C52 C51 C55 Rh1 -61.8(3) . . . . ?
C56 C51 C55 Rh1 121.2(5) . . . . ?
C53 C54 C55 C51 2.5(5) . . . . ?
C59 C54 C55 C51 177.2(5) . . . . ?
Rh1 C54 C55 C51 -60.5(3) . . . . ?
C53 C54 C55 C60 -176.3(4) . . . . ?
C59 C54 C55 C60 -1.7(8) . . . . ?
Rh1 C54 C55 C60 120.7(5) . . . . ?
C53 C54 C55 Rh1 63.0(3) . . . . ?
C59 C54 C55 Rh1 -122.4(5) . . . . ?
N21 Rh1 C55 C51 -133.1(3) . . . . ?
N11 Rh1 C55 C51 -53.3(3) . . . . ?
C54 Rh1 C55 C51 119.1(4) . . . . ?
C52 Rh1 C55 C51 37.8(3) . . . . ?
C53 Rh1 C55 C51 80.1(3) . . . . ?
O7 Rh1 C55 C51 136.5(3) . . . . ?
N21 Rh1 C55 C54 107.8(3) . . . . ?
N11 Rh1 C55 C54 -172.4(3) . . . . ?
C51 Rh1 C55 C54 -119.1(4) . . . . ?
C52 Rh1 C55 C54 -81.3(3) . . . . ?
C53 Rh1 C55 C54 -39.0(3) . . . . ?
O7 Rh1 C55 C54 17.5(5) . . . . ?
N21 Rh1 C55 C60 -12.6(6) . . . . ?
N11 Rh1 C55 C60 67.2(6) . . . . ?
C51 Rh1 C55 C60 120.5(7) . . . . ?
C54 Rh1 C55 C60 -120.4(7) . . . . ?
C52 Rh1 C55 C60 158.3(6) . . . . ?
C53 Rh1 C55 C60 -159.4(6) . . . . ?
O7 Rh1 C55 C60 -103.0(6) . . . . ?
